data_7712120
loop_
_publ_author_name
'Alharbi, Mashael M.'
'van Ingen, Yara'
'Roldan, Alberto'
'Kaehler, Tanja'
'Melen, Rebecca L.'

_publ_section_title
;
 Synthesis and lewis acidity of fluorinated triaryl borates.
;
_journal_issue 6
_journal_name_full 'Dalton transactions (Cambridge, England : 2003)'
_journal_page_first 1820
_journal_page_last 1825
_journal_paper_doi 10.1039/d2dt04095f
_journal_volume 52
_journal_year 2023
_chemical_formula_moiety 'C18 H6 B F9 O3'
_chemical_formula_sum 'C18 H6 B F9 O3'
_chemical_formula_weight 452.04
_space_group_crystal_system triclinic
_space_group_IT_number 2
_space_group_name_Hall '-P 1'
_space_group_name_H-M_alt 'P -1'
_atom_sites_solution_hydrogens geom
_atom_sites_solution_primary direct
_audit_creation_method SHELXL-2018/3
_audit_update_record
;
2022-09-21 deposited with the CCDC.	2023-01-13 downloaded from the CCDC.
;
_cell_angle_alpha 69.358(6)
_cell_angle_beta 69.479(6)
_cell_angle_gamma 72.094(7)
_cell_formula_units_Z 4
_cell_length_a 11.3358(9)
_cell_length_b 13.4129(11)
_cell_length_c 13.6547(8)
_cell_measurement_reflns_used 4736
_cell_measurement_temperature 200.00(10)
_cell_measurement_theta_max 72.1830
_cell_measurement_theta_min 4.1920
_cell_volume 1779.1(2)
_computing_cell_refinement 'CrysAlisPro 1.171.42.54a (Rigaku OD, 2022)'
_computing_data_collection 'CrysAlisPro 1.171.42.54a (Rigaku OD, 2022)'
_computing_data_reduction 'CrysAlisPro 1.171.42.54a (Rigaku OD, 2022)'
_computing_molecular_graphics 'ORTEP, shelxl, Mercury, CorelDRaw'
_computing_publication_material publCIF
_computing_structure_refinement 'SHELXL-2018/3 (Sheldrick, 2018)'
_computing_structure_solution 'SHELXT 2018/2 (Sheldrick, 2018)'
_diffrn_ambient_temperature 200.00(10)
_diffrn_measured_fraction_theta_full 0.999
_diffrn_measured_fraction_theta_max 0.973
_diffrn_measurement_device_type 'SuperNova, Dual, Cu at home/near, Atlas'
_diffrn_measurement_method 'w/ scans'
_diffrn_radiation_type CuK\a
_diffrn_radiation_wavelength 1.54178
_diffrn_reflns_av_R_equivalents 0.0752
_diffrn_reflns_av_unetI/netI 0.0660
_diffrn_reflns_Laue_measured_fraction_full 0.999
_diffrn_reflns_Laue_measured_fraction_max 0.973
_diffrn_reflns_limit_h_max 13
_diffrn_reflns_limit_h_min -14
_diffrn_reflns_limit_k_max 16
_diffrn_reflns_limit_k_min -16
_diffrn_reflns_limit_l_max 16
_diffrn_reflns_limit_l_min -9
_diffrn_reflns_number 13090
_diffrn_reflns_point_group_measured_fraction_full 0.999
_diffrn_reflns_point_group_measured_fraction_max 0.973
_diffrn_reflns_theta_full 67.679
_diffrn_reflns_theta_max 72.850
_diffrn_reflns_theta_min 3.594
_diffrn_source 'micro-focus sealed X-ray tube'
_exptl_absorpt_coefficient_mu 1.587
_exptl_absorpt_correction_T_max 1.000
_exptl_absorpt_correction_T_min 0.189
_exptl_absorpt_correction_type gaussian
_exptl_absorpt_process_details
;
CrysAlisPro 1.171.42.54a (Rigaku Oxford Diffraction, 2022)
Numerical absorption correction based on gaussian integration over
a multifaceted crystal model
Empirical absorption correction using spherical harmonics,
implemented in SCALE3 ABSPACK scaling algorithm.
;
_exptl_crystal_colour colourless
_exptl_crystal_density_diffrn 1.688
_exptl_crystal_description block
_exptl_crystal_F_000 896
_exptl_crystal_size_max 0.781
_exptl_crystal_size_mid 0.607
_exptl_crystal_size_min 0.127
_refine_diff_density_max 0.321
_refine_diff_density_min -0.442
_refine_diff_density_rms 0.079
_refine_ls_extinction_method none
_refine_ls_goodness_of_fit_ref 1.052
_refine_ls_hydrogen_treatment constr
_refine_ls_matrix_type full
_refine_ls_number_parameters 559
_refine_ls_number_reflns 6900
_refine_ls_number_restraints 0
_refine_ls_restrained_S_all 1.052
_refine_ls_R_factor_all 0.1000
_refine_ls_R_factor_gt 0.0762
_refine_ls_shift/su_max 0.000
_refine_ls_shift/su_mean 0.000
_refine_ls_structure_factor_coef Fsqd
_refine_ls_weighting_details 'w=1/[\s^2^(Fo^2^)+(0.1556P)^2^] where P=(Fo^2^+2Fc^2^)/3'
_refine_ls_weighting_scheme calc
_refine_ls_wR_factor_gt 0.2203
_refine_ls_wR_factor_ref 0.2634
_reflns_Friedel_coverage 0.000
_reflns_number_gt 4534
_reflns_number_total 6900
_reflns_threshold_expression 'I > 2\s(I)'
_cod_data_source_file d2dt04095f2.cif
_cod_data_source_block RM2242_a
_cod_depositor_comments 'Adding full bibliography for 7712118--7712120.cif.'
_cod_original_cell_volume 1779.1(3)
_cod_database_code 7712120
_shelx_shelxl_version_number 2018/3
_shelx_space_group_comment
;
The symmetry employed for this shelxl refinement is uniquely defined
by the following loop, which should always be used as a source of
symmetry information in preference to the above space-group names.
They are only intended as comments.
;
_publcif_funding_html
;
;

loop_
_space_group_symop_operation_xyz
'x, y, z'
'-x, -y, -z'

loop_
_atom_site_label
_atom_site_type_symbol
_atom_site_fract_x
_atom_site_fract_y
_atom_site_fract_z
_atom_site_U_iso_or_equiv
_atom_site_adp_type
_atom_site_occupancy
_atom_site_site_symmetry_order
_atom_site_calc_flag
_atom_site_refinement_flags_posn
_atom_site_refinement_flags_adp
_atom_site_refinement_flags_occupancy
_atom_site_disorder_assembly
_atom_site_disorder_group
O1 O 0.7111(3) 0.6231(2) 0.70468(18) 0.0565(6) Uani 1 1 d . . . . .
O2 O 0.9022(3) 0.6899(2) 0.64091(18) 0.0567(6) Uani 1 1 d . . . . .
B2 B 0.5633(5) 0.2343(4) 0.7327(3) 0.0552(9) Uani 1 1 d . . . . .
O3 O 0.7685(2) 0.6851(2) 0.81905(17) 0.0531(6) Uani 1 1 d . . . . .
O4 O 0.5198(3) 0.3178(2) 0.6542(2) 0.0655(7) Uani 1 1 d . . . . .
O5 O 0.5351(3) 0.2447(2) 0.83426(19) 0.0584(6) Uani 1 1 d . . . . .
O6 O 0.6376(3) 0.1392(2) 0.70895(18) 0.0561(6) Uani 1 1 d . . . . .
C10 C 0.5918(3) 0.6152(3) 0.7785(3) 0.0498(8) Uani 1 1 d . . . . .
F11 F 0.5282(3) 0.8038(2) 0.74280(19) 0.0693(6) Uani 1 1 d . . . . .
C11 C 0.4984(4) 0.7055(3) 0.7973(3) 0.0555(8) Uani 1 1 d . . . . .
C12 C 0.3783(4) 0.6986(4) 0.8682(3) 0.0631(9) Uani 1 1 d . . . . .
H12 H 0.316566 0.760570 0.880264 0.076 Uiso 1 1 calc R U . . .
C14 C 0.4410(4) 0.5017(4) 0.9044(3) 0.0598(9) Uani 1 1 d . . . . .
H14 H 0.420590 0.433418 0.939684 0.072 Uiso 1 1 calc R U . . .
F13 F 0.2372(3) 0.5871(3) 0.9916(2) 0.0872(8) Uani 1 1 d . . . . .
C13 C 0.3536(4) 0.5964(4) 0.9201(3) 0.0645(10) Uani 1 1 d . . . . .
F15 F 0.6502(3) 0.4256(2) 0.8158(2) 0.0700(6) Uani 1 1 d . . . . .
C15 C 0.5601(4) 0.5142(3) 0.8336(3) 0.0536(8) Uani 1 1 d . . . . .
C20 C 0.9263(4) 0.6860(3) 0.5353(3) 0.0525(8) Uani 1 1 d . . . . .
F21 F 0.7385(3) 0.8152(2) 0.5147(2) 0.0820(8) Uani 1 1 d . . . . .
C21 C 0.8465(4) 0.7496(3) 0.4713(3) 0.0601(9) Uani 1 1 d . . . . .
C22 C 0.8725(5) 0.7488(4) 0.3643(3) 0.0725(12) Uani 1 1 d . . . . .
H22 H 0.816721 0.791808 0.321874 0.087 Uiso 1 1 calc R U . . .
F23 F 1.0111(3) 0.6782(3) 0.22091(19) 0.1011(11) Uani 1 1 d . . . . .
C23 C 0.9843(5) 0.6816(4) 0.3244(3) 0.0689(11) Uani 1 1 d . . . . .
C24 C 1.0687(4) 0.6179(4) 0.3833(3) 0.0662(10) Uani 1 1 d . . . . .
H24 H 1.144179 0.573625 0.353365 0.079 Uiso 1 1 calc R U . . .
F25 F 1.1181(3) 0.5604(3) 0.55101(19) 0.0779(7) Uani 1 1 d . . . . .
C25 C 1.0383(4) 0.6214(3) 0.4897(3) 0.0566(8) Uani 1 1 d . . . . .
C30 C 0.8402(3) 0.7365(3) 0.8403(2) 0.0467(7) Uani 1 1 d . . . . .
F31 F 0.7914(3) 0.8949(2) 0.70692(19) 0.0742(7) Uani 1 1 d . . . . .
C31 C 0.8518(4) 0.8423(3) 0.7862(3) 0.0537(8) Uani 1 1 d . . . . .
C32 C 0.9168(4) 0.8963(4) 0.8116(3) 0.0678(11) Uani 1 1 d . . . . .
H32 H 0.922577 0.968288 0.774227 0.081 Uiso 1 1 calc R U . . .
F33 F 1.0388(3) 0.8895(3) 0.9214(3) 0.1063(12) Uani 1 1 d . . . . .
C33 C 0.9732(4) 0.8388(5) 0.8951(4) 0.0732(13) Uani 1 1 d . . . . .
C34 C 0.9628(5) 0.7350(5) 0.9541(4) 0.0754(13) Uani 1 1 d . . . . .
H34 H 0.998213 0.699754 1.012560 0.090 Uiso 1 1 calc R U . . .
F35 F 0.8849(4) 0.5818(3) 0.9792(2) 0.0953(9) Uani 1 1 d . . . . .
C35 C 0.8985(4) 0.6841(4) 0.9246(3) 0.0616(9) Uani 1 1 d . . . . .
C40 C 0.4311(4) 0.4084(3) 0.6771(3) 0.0537(8) Uani 1 1 d . . . . .
F41 F 0.5825(3) 0.5168(2) 0.57140(18) 0.0733(7) Uani 1 1 d . . . . .
C41 C 0.4615(4) 0.5102(3) 0.6307(2) 0.0562(8) Uani 1 1 d . . . . .
C42 C 0.3724(5) 0.6040(3) 0.6447(3) 0.0639(10) Uani 1 1 d . . . . .
H42 H 0.393801 0.672123 0.612347 0.077 Uiso 1 1 calc R U . . .
F43 F 0.1615(3) 0.6832(3) 0.7255(2) 0.0928(9) Uani 1 1 d . . . . .
C43 C 0.2494(5) 0.5926(4) 0.7093(3) 0.0660(10) Uani 1 1 d . . . . .
C44 C 0.2141(4) 0.4942(4) 0.7578(3) 0.0647(10) Uani 1 1 d . . . . .
H44 H 0.131016 0.488802 0.801478 0.078 Uiso 1 1 calc R U . . .
F45 F 0.2763(3) 0.3048(2) 0.7850(2) 0.0845(8) Uani 1 1 d . . . . .
C45 C 0.3069(4) 0.4032(3) 0.7393(3) 0.0611(9) Uani 1 1 d . . . . .
C50 C 0.5904(4) 0.1686(3) 0.9127(2) 0.0492(7) Uani 1 1 d . . . . .
F51 F 0.3870(3) 0.1434(3) 1.0243(2) 0.0931(9) Uani 1 1 d . . . . .
C51 C 0.5133(4) 0.1191(4) 1.0110(3) 0.0624(10) Uani 1 1 d . . . . .
C52 C 0.5639(6) 0.0462(4) 1.0935(3) 0.0769(14) Uani 1 1 d . . . . .
H52 H 0.511084 0.013185 1.159189 0.092 Uiso 1 1 calc R U . . .
F53 F 0.7476(5) -0.0480(3) 1.1546(3) 0.1225(15) Uani 1 1 d . . . . .
C53 C 0.6949(6) 0.0238(4) 1.0758(3) 0.0781(14) Uani 1 1 d . . . . .
C54 C 0.7757(5) 0.0712(4) 0.9809(4) 0.0696(11) Uani 1 1 d . . . . .
H54 H 0.864318 0.054811 0.970850 0.084 Uiso 1 1 calc R U . . .
F55 F 0.7959(3) 0.1915(3) 0.80625(19) 0.0779(7) Uani 1 1 d . . . . .
C55 C 0.7210(4) 0.1437(3) 0.9011(3) 0.0540(8) Uani 1 1 d . . . . .
C60 C 0.6675(4) 0.1254(3) 0.6063(3) 0.0534(8) Uani 1 1 d . . . . .
F61 F 0.4550(3) 0.1238(3) 0.6295(2) 0.0829(8) Uani 1 1 d . . . . .
C61 C 0.5775(4) 0.1141(3) 0.5678(3) 0.0589(9) Uani 1 1 d . . . . .
C62 C 0.6077(5) 0.0956(4) 0.4676(3) 0.0711(12) Uani 1 1 d . . . . .
H62 H 0.544969 0.091892 0.440519 0.085 Uiso 1 1 calc R U . . .
F63 F 0.7676(4) 0.0629(3) 0.3122(2) 0.1123(12) Uani 1 1 d . . . . .
C63 C 0.7356(6) 0.0831(4) 0.4100(3) 0.0765(13) Uani 1 1 d . . . . .
C64 C 0.8287(5) 0.0928(4) 0.4449(3) 0.0772(12) Uani 1 1 d . . . . .
H64 H 0.914005 0.085549 0.403167 0.093 Uiso 1 1 calc R U . . .
F65 F 0.8827(3) 0.1232(3) 0.5815(2) 0.0861(8) Uani 1 1 d . . . . .
C65 C 0.7930(4) 0.1137(3) 0.5435(3) 0.0619(9) Uani 1 1 d . . . . .
B1 B 0.7944(4) 0.6677(4) 0.7197(3) 0.0516(9) Uani 1 1 d . . . . .

loop_
_atom_site_aniso_label
_atom_site_aniso_U_11
_atom_site_aniso_U_22
_atom_site_aniso_U_33
_atom_site_aniso_U_23
_atom_site_aniso_U_13
_atom_site_aniso_U_12
O1 0.0639(15) 0.0736(16) 0.0469(11) -0.0279(11) -0.0136(10) -0.0232(13)
O2 0.0599(15) 0.0804(17) 0.0433(11) -0.0255(11) -0.0150(10) -0.0220(13)
B2 0.066(3) 0.060(2) 0.0506(19) -0.0190(17) -0.0237(17) -0.0153(19)
O3 0.0561(14) 0.0724(15) 0.0425(11) -0.0219(10) -0.0141(9) -0.0213(12)
O4 0.088(2) 0.0633(15) 0.0512(13) -0.0219(11) -0.0302(13) -0.0042(14)
O5 0.0687(16) 0.0644(15) 0.0500(12) -0.0229(11) -0.0239(11) -0.0076(13)
O6 0.0713(16) 0.0594(14) 0.0425(11) -0.0174(10) -0.0217(10) -0.0090(12)
C10 0.0515(18) 0.066(2) 0.0465(15) -0.0250(14) -0.0173(13) -0.0162(16)
F11 0.0777(16) 0.0641(13) 0.0745(13) -0.0239(11) -0.0229(11) -0.0180(12)
C11 0.064(2) 0.064(2) 0.0531(17) -0.0196(15) -0.0232(15) -0.0201(17)
C12 0.056(2) 0.077(3) 0.068(2) -0.0344(19) -0.0215(17) -0.0073(19)
C14 0.064(2) 0.074(2) 0.0555(18) -0.0197(17) -0.0222(16) -0.024(2)
F13 0.0610(15) 0.115(2) 0.0845(16) -0.0344(16) -0.0047(12) -0.0264(15)
C13 0.054(2) 0.096(3) 0.0562(19) -0.0280(19) -0.0142(16) -0.026(2)
F15 0.0726(15) 0.0657(14) 0.0763(14) -0.0262(11) -0.0181(11) -0.0154(12)
C15 0.065(2) 0.061(2) 0.0483(16) -0.0205(15) -0.0230(15) -0.0158(17)
C20 0.061(2) 0.069(2) 0.0405(15) -0.0197(14) -0.0142(14) -0.0249(17)
F21 0.0807(17) 0.0885(18) 0.0734(14) -0.0292(13) -0.0308(13) 0.0064(14)
C21 0.067(2) 0.070(2) 0.0499(18) -0.0185(16) -0.0186(16) -0.0174(19)
C22 0.084(3) 0.098(3) 0.0460(18) -0.0093(19) -0.0285(19) -0.033(3)
F23 0.103(2) 0.177(3) 0.0458(12) -0.0427(16) -0.0078(12) -0.060(2)
C23 0.074(3) 0.108(3) 0.0414(16) -0.0290(19) -0.0079(16) -0.041(2)
C24 0.067(2) 0.093(3) 0.0511(18) -0.0319(19) -0.0061(17) -0.031(2)
F25 0.0653(15) 0.106(2) 0.0644(13) -0.0285(13) -0.0260(11) -0.0056(14)
C25 0.058(2) 0.072(2) 0.0468(16) -0.0207(15) -0.0122(14) -0.0215(18)
C30 0.0434(16) 0.0645(19) 0.0411(14) -0.0234(14) -0.0132(12) -0.0109(14)
F31 0.106(2) 0.0682(14) 0.0627(12) -0.0101(10) -0.0464(13) -0.0199(13)
C31 0.058(2) 0.068(2) 0.0453(15) -0.0232(15) -0.0161(14) -0.0151(17)
C32 0.077(3) 0.085(3) 0.058(2) -0.0345(19) -0.0100(18) -0.033(2)
F33 0.0833(19) 0.176(3) 0.113(2) -0.086(2) -0.0207(16) -0.053(2)
C33 0.058(2) 0.122(4) 0.070(2) -0.056(3) -0.0105(18) -0.033(2)
C34 0.067(3) 0.114(4) 0.063(2) -0.036(2) -0.0324(19) -0.013(3)
F35 0.130(3) 0.0879(19) 0.0764(16) -0.0011(14) -0.0616(18) -0.0208(18)
C35 0.062(2) 0.080(3) 0.0498(17) -0.0209(17) -0.0232(15) -0.0122(19)
C40 0.069(2) 0.0574(19) 0.0423(15) -0.0174(14) -0.0279(15) -0.0053(17)
F41 0.0795(16) 0.0839(16) 0.0560(11) -0.0190(11) -0.0143(11) -0.0215(13)
C41 0.069(2) 0.070(2) 0.0352(14) -0.0123(14) -0.0220(14) -0.0168(18)
C42 0.086(3) 0.063(2) 0.0483(17) -0.0145(16) -0.0311(18) -0.010(2)
F43 0.094(2) 0.0804(18) 0.0841(17) -0.0263(14) -0.0239(15) 0.0126(16)
C43 0.074(3) 0.074(2) 0.0527(19) -0.0223(18) -0.0284(18) -0.001(2)
C44 0.062(2) 0.080(3) 0.0552(19) -0.0138(18) -0.0256(17) -0.015(2)
F45 0.096(2) 0.0800(17) 0.0922(17) -0.0156(14) -0.0353(15) -0.0364(15)
C45 0.073(2) 0.070(2) 0.0537(18) -0.0131(16) -0.0300(17) -0.023(2)
C50 0.060(2) 0.0592(19) 0.0390(14) -0.0193(13) -0.0154(13) -0.0184(16)
F51 0.0703(17) 0.133(3) 0.0850(17) -0.0590(18) 0.0096(13) -0.0359(17)
C51 0.071(2) 0.081(3) 0.0487(18) -0.0338(18) -0.0031(16) -0.031(2)
C52 0.130(5) 0.075(3) 0.0370(16) -0.0151(16) -0.012(2) -0.050(3)
F53 0.215(5) 0.094(2) 0.0860(19) -0.0079(16) -0.101(3) -0.019(3)
C53 0.136(5) 0.070(3) 0.051(2) -0.0166(18) -0.047(3) -0.026(3)
C54 0.080(3) 0.085(3) 0.071(2) -0.036(2) -0.040(2) -0.014(2)
F55 0.0729(15) 0.107(2) 0.0648(13) -0.0219(13) -0.0106(11) -0.0459(15)
C55 0.063(2) 0.069(2) 0.0447(15) -0.0195(15) -0.0171(14) -0.0253(17)
C60 0.070(2) 0.0558(18) 0.0391(15) -0.0154(13) -0.0178(14) -0.0140(17)
F61 0.0721(16) 0.121(2) 0.0647(13) -0.0228(14) -0.0192(12) -0.0350(16)
C61 0.066(2) 0.068(2) 0.0482(17) -0.0136(15) -0.0167(16) -0.0235(19)
C62 0.105(4) 0.071(2) 0.057(2) -0.0152(18) -0.035(2) -0.033(2)
F63 0.163(3) 0.129(3) 0.0560(14) -0.0480(16) -0.0183(17) -0.032(2)
C63 0.111(4) 0.076(3) 0.0464(19) -0.0259(18) -0.014(2) -0.024(3)
C64 0.083(3) 0.084(3) 0.052(2) -0.021(2) -0.008(2) -0.011(2)
F65 0.0744(17) 0.118(2) 0.0758(15) -0.0245(15) -0.0241(12) -0.0317(16)
C65 0.070(2) 0.065(2) 0.0533(18) -0.0173(16) -0.0175(17) -0.0152(19)
B1 0.059(2) 0.063(2) 0.0415(17) -0.0194(16) -0.0186(16) -0.0135(18)

loop_
_atom_type_symbol
_atom_type_description
_atom_type_scat_dispersion_real
_atom_type_scat_dispersion_imag
_atom_type_scat_source
C C 0.0181 0.0091 'International Tables Vol C Tables 4.2.6.8 and 6.1.1.4'
H H 0.0000 0.0000 'International Tables Vol C Tables 4.2.6.8 and 6.1.1.4'
B B 0.0090 0.0039 'International Tables Vol C Tables 4.2.6.8 and 6.1.1.4'
F F 0.0727 0.0534 'International Tables Vol C Tables 4.2.6.8 and 6.1.1.4'
O O 0.0492 0.0322 'International Tables Vol C Tables 4.2.6.8 and 6.1.1.4'

loop_
_geom_angle_atom_site_label_1
_geom_angle_atom_site_label_2
_geom_angle_atom_site_label_3
_geom_angle
_geom_angle_site_symmetry_1
_geom_angle_site_symmetry_3
_geom_angle_publ_flag
B1 O1 C10 121.0(2) . . ?
B1 O2 C20 123.1(3) . . ?
O4 B2 O5 120.4(4) . . ?
O4 B2 O6 119.6(3) . . ?
O5 B2 O6 120.0(3) . . ?
C30 O3 B1 123.0(3) . . ?
B2 O4 C40 121.8(3) . . ?
B2 O5 C50 122.7(3) . . ?
B2 O6 C60 121.5(3) . . ?
C11 C10 O1 122.3(3) . . ?
C11 C10 C15 117.2(3) . . ?
O1 C10 C15 120.4(3) . . ?
F11 C11 C12 119.8(4) . . ?
F11 C11 C10 117.4(3) . . ?
C12 C11 C10 122.8(4) . . ?
C13 C12 C11 116.9(4) . . ?
C13 C12 H12 121.6 . . ?
C11 C12 H12 121.6 . . ?
C15 C14 C13 116.1(4) . . ?
C15 C14 H14 121.9 . . ?
C13 C14 H14 121.9 . . ?
F13 C13 C12 118.2(4) . . ?
F13 C13 C14 117.8(4) . . ?
C12 C13 C14 124.0(4) . . ?
F15 C15 C14 119.3(3) . . ?
F15 C15 C10 117.8(3) . . ?
C14 C15 C10 122.9(4) . . ?
C21 C20 C25 117.9(3) . . ?
C21 C20 O2 122.2(3) . . ?
C25 C20 O2 119.7(3) . . ?
F21 C21 C20 118.1(3) . . ?
F21 C21 C22 119.4(4) . . ?
C20 C21 C22 122.5(4) . . ?
C23 C22 C21 116.7(4) . . ?
C23 C22 H22 121.6 . . ?
C21 C22 H22 121.6 . . ?
F23 C23 C24 118.5(4) . . ?
F23 C23 C22 117.9(4) . . ?
C24 C23 C22 123.5(3) . . ?
C23 C24 C25 117.5(4) . . ?
C23 C24 H24 121.2 . . ?
C25 C24 H24 121.2 . . ?
F25 C25 C20 118.4(3) . . ?
F25 C25 C24 119.8(4) . . ?
C20 C25 C24 121.8(4) . . ?
O3 C30 C31 123.0(3) . . ?
O3 C30 C35 120.1(3) . . ?
C31 C30 C35 116.8(3) . . ?
F31 C31 C32 119.7(4) . . ?
F31 C31 C30 117.0(3) . . ?
C32 C31 C30 123.3(3) . . ?
C31 C32 C33 116.7(4) . . ?
C31 C32 H32 121.7 . . ?
C33 C32 H32 121.7 . . ?
F33 C33 C34 118.7(4) . . ?
F33 C33 C32 118.1(5) . . ?
C34 C33 C32 123.2(4) . . ?
C33 C34 C35 117.8(4) . . ?
C33 C34 H34 121.1 . . ?
C35 C34 H34 121.1 . . ?
F35 C35 C34 120.7(4) . . ?
F35 C35 C30 117.1(3) . . ?
C34 C35 C30 122.2(4) . . ?
O4 C40 C45 121.8(4) . . ?
O4 C40 C41 120.5(4) . . ?
C45 C40 C41 117.5(4) . . ?
F41 C41 C42 119.3(4) . . ?
F41 C41 C40 118.4(4) . . ?
C42 C41 C40 122.3(4) . . ?
C41 C42 C43 117.1(4) . . ?
C41 C42 H42 121.5 . . ?
C43 C42 H42 121.5 . . ?
F43 C43 C44 118.9(4) . . ?
F43 C43 C42 117.9(4) . . ?
C44 C43 C42 123.2(4) . . ?
C43 C44 C45 117.1(4) . . ?
C43 C44 H44 121.4 . . ?
C45 C44 H44 121.4 . . ?
F45 C45 C40 118.0(4) . . ?
F45 C45 C44 119.2(4) . . ?
C40 C45 C44 122.8(4) . . ?
O5 C50 C55 122.7(3) . . ?
O5 C50 C51 119.9(4) . . ?
C55 C50 C51 117.2(3) . . ?
F51 C51 C52 119.9(4) . . ?
F51 C51 C50 118.1(4) . . ?
C52 C51 C50 121.9(4) . . ?
C53 C52 C51 117.7(4) . . ?
C53 C52 H52 121.2 . . ?
C51 C52 H52 121.2 . . ?
F53 C53 C54 117.9(6) . . ?
F53 C53 C52 119.1(5) . . ?
C54 C53 C52 123.0(4) . . ?
C53 C54 C55 117.3(5) . . ?
C53 C54 H54 121.4 . . ?
C55 C54 H54 121.4 . . ?
F55 C55 C54 119.7(4) . . ?
F55 C55 C50 117.5(3) . . ?
C54 C55 C50 122.8(4) . . ?
C61 C60 C65 117.7(3) . . ?
C61 C60 O6 122.1(4) . . ?
C65 C60 O6 119.9(3) . . ?
F61 C61 C60 118.0(3) . . ?
F61 C61 C62 119.5(4) . . ?
C60 C61 C62 122.5(4) . . ?
C63 C62 C61 116.5(4) . . ?
C63 C62 H62 121.8 . . ?
C61 C62 H62 121.8 . . ?
C64 C63 F63 119.4(5) . . ?
C64 C63 C62 123.3(4) . . ?
F63 C63 C62 117.3(5) . . ?
C63 C64 C65 117.8(5) . . ?
C63 C64 H64 121.1 . . ?
C65 C64 H64 121.1 . . ?
F65 C65 C64 119.7(4) . . ?
F65 C65 C60 118.2(3) . . ?
C64 C65 C60 122.1(4) . . ?
O2 B1 O1 121.1(3) . . ?
O2 B1 O3 120.6(3) . . ?
O1 B1 O3 118.2(3) . . ?

loop_
_geom_bond_atom_site_label_1
_geom_bond_atom_site_label_2
_geom_bond_distance
_geom_bond_site_symmetry_2
_geom_bond_publ_flag
O1 B1 1.364(5) . ?
O1 C10 1.383(4) . ?
O2 B1 1.348(5) . ?
O2 C20 1.388(4) . ?
B2 O4 1.353(5) . ?
B2 O5 1.357(5) . ?
B2 O6 1.372(5) . ?
O3 C30 1.368(4) . ?
O3 B1 1.372(4) . ?
O4 C40 1.371(5) . ?
O5 C50 1.374(4) . ?
O6 C60 1.387(4) . ?
C10 C11 1.377(6) . ?
C10 C15 1.386(5) . ?
F11 C11 1.346(4) . ?
C11 C12 1.375(6) . ?
C12 C13 1.369(7) . ?
C12 H12 0.9300 . ?
C14 C15 1.377(6) . ?
C14 C13 1.382(6) . ?
C14 H14 0.9300 . ?
F13 C13 1.350(5) . ?
F15 C15 1.341(5) . ?
C20 C21 1.366(5) . ?
C20 C25 1.378(6) . ?
F21 C21 1.349(5) . ?
C21 C22 1.388(5) . ?
C22 C23 1.370(7) . ?
C22 H22 0.9300 . ?
F23 C23 1.351(4) . ?
C23 C24 1.359(7) . ?
C24 C25 1.384(5) . ?
C24 H24 0.9300 . ?
F25 C25 1.335(5) . ?
C30 C31 1.373(5) . ?
C30 C35 1.390(5) . ?
F31 C31 1.350(4) . ?
C31 C32 1.368(5) . ?
C32 C33 1.376(7) . ?
C32 H32 0.9300 . ?
F33 C33 1.346(4) . ?
C33 C34 1.358(8) . ?
C34 C35 1.366(6) . ?
C34 H34 0.9300 . ?
F35 C35 1.338(6) . ?
C40 C45 1.374(6) . ?
C40 C41 1.383(5) . ?
F41 C41 1.338(5) . ?
C41 C42 1.376(6) . ?
C42 C43 1.386(7) . ?
C42 H42 0.9300 . ?
F43 C43 1.345(5) . ?
C43 C44 1.365(7) . ?
C44 C45 1.380(6) . ?
C44 H44 0.9300 . ?
F45 C45 1.342(5) . ?
C50 C55 1.377(5) . ?
C50 C51 1.383(5) . ?
F51 C51 1.327(5) . ?
C51 C52 1.373(7) . ?
C52 C53 1.371(8) . ?
C52 H52 0.9300 . ?
F53 C53 1.345(5) . ?
C53 C54 1.367(8) . ?
C54 C55 1.368(6) . ?
C54 H54 0.9300 . ?
F55 C55 1.337(4) . ?
C60 C61 1.368(5) . ?
C60 C65 1.373(6) . ?
F61 C61 1.342(5) . ?
C61 C62 1.381(6) . ?
C62 C63 1.376(8) . ?
C62 H62 0.9300 . ?
F63 C63 1.358(5) . ?
C63 C64 1.356(8) . ?
C64 C65 1.367(6) . ?
C64 H64 0.9300 . ?
F65 C65 1.348(5) . ?
